data_4110455
loop_
_publ_author_name
'Jacob W. Ciszek'
'Zachary K. Keane'
'Long Cheng'
'Michael P. Stewart'
'Lam H. Yu'
'Douglas Natelson'
'James M. Tour'

_publ_section_title
;
 Neutral Complexes of First Row Transition Metals Bearing Unbound
 Thiocyanates and Their Assembly on Metallic Surfaces
;
_journal_name_full 'Journal of the American Chemical Society'
_journal_page_first 3179
_journal_page_last 3189
_journal_paper_doi 10.1021/ja055459d
_journal_volume 128
_journal_year 2006
_chemical_formula_sum 'C32 H16 N10 Ni S4'
_chemical_formula_weight 727.50
_chemical_name_systematic
; 
 ? 
;
_space_group_IT_number 78
_symmetry_cell_setting tetragonal
_symmetry_space_group_name_Hall 'P 4cw'
_symmetry_space_group_name_H-M 'P 43'
_atom_sites_solution_hydrogens geom
_atom_sites_solution_primary direct
_atom_sites_solution_secondary difmap
_audit_creation_method SHELXL-97
_cell_angle_alpha 90.00
_cell_angle_beta 90.00
_cell_angle_gamma 90.00
_cell_formula_units_Z 4
_cell_length_a 8.8643(13)
_cell_length_b 8.8643(13)
_cell_length_c 40.515(8)
_cell_measurement_temperature 293(2)
_cell_volume 3183.5(9)
_computing_structure_refinement 'SHELXL-97 (Sheldrick, 1997)'
_computing_structure_solution 'SHELXS-97 (Sheldrick, 1990)'
_diffrn_ambient_temperature 293(2)
_diffrn_measured_fraction_theta_full 0.998
_diffrn_measured_fraction_theta_max 0.998
_diffrn_radiation_monochromator graphite
_diffrn_radiation_source 'fine-focus sealed tube'
_diffrn_radiation_type MoK\a
_diffrn_radiation_wavelength 0.71073
_diffrn_reflns_av_R_equivalents 0.0714
_diffrn_reflns_av_sigmaI/netI 0.0632
_diffrn_reflns_limit_h_max 11
_diffrn_reflns_limit_h_min -11
_diffrn_reflns_limit_k_max 11
_diffrn_reflns_limit_k_min -11
_diffrn_reflns_limit_l_max 54
_diffrn_reflns_limit_l_min -52
_diffrn_reflns_number 39747
_diffrn_reflns_theta_full 28.29
_diffrn_reflns_theta_max 28.29
_diffrn_reflns_theta_min 2.01
_exptl_absorpt_coefficient_mu 0.914
_exptl_crystal_density_diffrn 1.518
_exptl_crystal_F_000 1480
_refine_diff_density_max 2.429
_refine_diff_density_min -1.139
_refine_diff_density_rms 0.221
_refine_ls_abs_structure_details 'Flack H D (1983), Acta Cryst. A39, 876-881'
_refine_ls_abs_structure_Flack 0.00
_refine_ls_extinction_method none
_refine_ls_goodness_of_fit_ref 2.193
_refine_ls_hydrogen_treatment mixed
_refine_ls_matrix_type full
_refine_ls_number_parameters 419
_refine_ls_number_reflns 7833
_refine_ls_number_restraints 1
_refine_ls_restrained_S_all 2.192
_refine_ls_R_factor_all 0.1746
_refine_ls_R_factor_gt 0.1171
_refine_ls_shift/su_max 0.000
_refine_ls_shift/su_mean 0.000
_refine_ls_structure_factor_coef Fsqd
_refine_ls_weighting_details 'calc w=1/[\s^2^(Fo^2^)+(0.1000P)^2^+0.0000P] where P=(Fo^2^+2Fc^2^)/3'
_refine_ls_weighting_scheme calc
_refine_ls_wR_factor_gt 0.3274
_refine_ls_wR_factor_ref 0.3478
_reflns_number_gt 5055
_reflns_number_total 7833
_reflns_threshold_expression >2sigma(I)
_cod_data_source_file ja055459d.cmpd-3.cif
_cod_data_source_block c03_nickel
_cod_database_code 4110455

loop_
_symmetry_equiv_pos_as_xyz
'x, y, z'
'-x, -y, z+1/2'
'-y, x, z+3/4'
'y, -x, z+1/4'

loop_
_atom_site_label
_atom_site_type_symbol
_atom_site_fract_x
_atom_site_fract_y
_atom_site_fract_z
_atom_site_U_iso_or_equiv
_atom_site_adp_type
_atom_site_occupancy
_atom_site_symmetry_multiplicity
_atom_site_calc_flag
_atom_site_refinement_flags
Ni Ni 0.74838(13) 0.74139(13) 0.05971(6) 0.0257(3) Uani 1 1 d .
S1 S 1.0475(5) 0.6880(6) -0.06241(11) 0.0775(13) Uani 1 1 d .
S2 S 0.8935(5) 1.0421(5) -0.05742(9) 0.0662(11) Uani 1 1 d .
S3 S 0.6487(7) 0.4451(5) 0.18128(12) 0.0885(15) Uani 1 1 d .
S4 S 1.0090(5) 0.5787(5) 0.18059(10) 0.0740(13) Uani 1 1 d .
N1 N 0.8604(12) 0.5179(13) 0.0429(3) 0.049(3) Uani 1 1 d .
N2 N 0.7677(11) 0.7557(9) 0.0125(3) 0.039(3) Uani 1 1 d .
N3 N 0.6640(15) 0.9715(18) 0.0484(3) 0.071(4) Uani 1 1 d .
N4 N 0.5295(8) 0.6447(9) 0.0712(2) 0.0216(18) Uani 1 1 d .
N5 N 0.7505(10) 0.7030(16) 0.1082(3) 0.045(3) Uani 1 1 d .
N6 N 0.9722(8) 0.8232(9) 0.0738(2) 0.0210(18) Uani 1 1 d .
N7 N 0.820(4) 0.483(3) -0.1052(7) 0.24(2) Uani 1 1 d .
N8 N 0.7330(16) 0.988(2) -0.1151(3) 0.091(6) Uani 1 1 d .
N9 N 0.437(3) 0.614(2) 0.2136(5) 0.154(11) Uani 1 1 d .
N10 N 0.917(3) 0.739(3) 0.2388(5) 0.170(12) Uani 1 1 d .
C101 C 0.8938(15) 0.4005(14) 0.0641(4) 0.052(4) Uani 1 1 d .
H10A H 0.8683 0.4089 0.0863 0.062 Uiso 1 1 calc R
C102 C 0.9574(16) 0.2837(16) 0.0542(4) 0.055(4) Uani 1 1 d .
H10B H 0.9778 0.2052 0.0688 0.066 Uiso 1 1 calc R
C103 C 0.9952(17) 0.2726(15) 0.0229(3) 0.057(4) Uani 1 1 d .
H10C H 1.0388 0.1834 0.0154 0.069 Uiso 1 1 calc R
C104 C 0.9715(18) 0.3933(17) -0.0001(3) 0.065(4) Uani 1 1 d .
H10D H 1.0025 0.3880 -0.0220 0.077 Uiso 1 1 calc R
C105 C 0.8941(13) 0.5267(12) 0.0136(3) 0.036(2) Uani 1 1 d .
C106 C 0.8642(14) 0.6641(14) -0.0042(3) 0.045(3) Uani 1 1 d .
C107 C 0.9151(14) 0.7437(15) -0.0332(3) 0.048(3) Uani 1 1 d .
C108 C 0.8459(13) 0.8895(16) -0.0312(3) 0.046(3) Uani 1 1 d .
C109 C 0.7607(15) 0.8942(15) -0.0029(3) 0.050(3) Uani 1 1 d .
C110 C 0.6761(15) 1.0028(13) 0.0181(3) 0.044(3) Uani 1 1 d .
C111 C 0.6234(17) 1.1425(14) 0.0046(4) 0.055(4) Uani 1 1 d .
H11A H 0.6363 1.1669 -0.0175 0.066 Uiso 1 1 calc R
C112 C 0.5480(16) 1.2445(14) 0.0277(3) 0.049(3) Uani 1 1 d .
H11B H 0.5019 1.3337 0.0210 0.059 Uiso 1 1 calc R
C113 C 0.5507(14) 1.1975(15) 0.0604(4) 0.050(3) Uani 1 1 d .
H11C H 0.5146 1.2638 0.0763 0.060 Uiso 1 1 calc R
C114 C 0.5987(14) 1.0711(15) 0.0699(3) 0.042(3) Uani 1 1 d .
H11D H 0.5895 1.0448 0.0920 0.051 Uiso 1 1 calc R
C115 C 0.946(2) 0.543(3) -0.0810(5) 0.094(6) Uiso 1 1 d .
C116 C 0.791(2) 0.9959(18) -0.0937(4) 0.073(5) Uani 1 1 d .
C201 C 0.4133(15) 0.6158(13) 0.0530(3) 0.042(3) Uani 1 1 d .
H20A H 0.4160 0.6417 0.0308 0.050 Uiso 1 1 calc R
C202 C 0.2741(14) 0.5421(17) 0.0665(6) 0.081(7) Uani 1 1 d .
H20B H 0.1900 0.5294 0.0531 0.097 Uiso 1 1 calc R
C203 C 0.270(2) 0.494(3) 0.0984(5) 0.107(8) Uani 1 1 d .
H20D H 0.1874 0.4447 0.1075 0.128 Uiso 1 1 calc R
C204 C 0.3941(17) 0.5220(16) 0.1151(4) 0.064(4) Uani 1 1 d .
H20E H 0.3975 0.4876 0.1368 0.076 Uiso 1 1 calc R
C205 C 0.5115(17) 0.5931(14) 0.1044(3) 0.050(3) Uani 1 1 d .
C206 C 0.6554(16) 0.6232(13) 0.1231(3) 0.046(3) Uani 1 1 d .
C207 C 0.7134(18) 0.5710(16) 0.1521(3) 0.060(4) Uani 1 1 d .
C208 C 0.8683(16) 0.6290(15) 0.1534(3) 0.051(3) Uani 1 1 d .
C209 C 0.8869(15) 0.7167(14) 0.1238(3) 0.046(3) Uani 1 1 d .
C210 C 1.0051(12) 0.7977(14) 0.1066(3) 0.040(3) Uani 1 1 d .
C211 C 1.1355(16) 0.8457(17) 0.1193(4) 0.062(4) Uani 1 1 d .
H21A H 1.1545 0.8261 0.1415 0.074 Uiso 1 1 calc R
C212 C 1.2394(18) 0.9196(19) 0.1023(4) 0.063(4) Uani 1 1 d .
H21B H 1.3278 0.9533 0.1122 0.076 Uiso 1 1 calc R
C213 C 1.2125(13) 0.9432(15) 0.0710(4) 0.048(4) Uani 1 1 d .
H21C H 1.2812 0.9967 0.0581 0.058 Uiso 1 1 calc R
C214 C 1.0722(13) 0.8842(12) 0.0561(3) 0.034(2) Uani 1 1 d .
H21D H 1.0574 0.8920 0.0335 0.041 Uiso 1 1 calc R
C215 C 0.525(3) 0.552(2) 0.2002(4) 0.086(6) Uani 1 1 d .
C216 C 0.969(3) 0.694(2) 0.2133(5) 0.096(7) Uani 1 1 d .

loop_
_atom_site_aniso_label
_atom_site_aniso_U_11
_atom_site_aniso_U_22
_atom_site_aniso_U_33
_atom_site_aniso_U_23
_atom_site_aniso_U_13
_atom_site_aniso_U_12
Ni 0.0238(7) 0.0324(8) 0.0209(5) 0.0001(6) -0.0003(5) 0.0027(7)
S1 0.059(2) 0.115(4) 0.059(2) 0.000(2) 0.022(2) -0.007(2)
S2 0.078(3) 0.073(2) 0.0480(19) 0.0177(18) -0.0106(18) -0.0251(19)
S3 0.121(4) 0.068(3) 0.076(3) 0.036(2) 0.003(3) -0.002(3)
S4 0.094(3) 0.084(3) 0.0436(18) 0.0009(19) -0.022(2) 0.028(2)
N1 0.041(6) 0.055(7) 0.050(7) -0.023(5) -0.007(5) 0.002(5)
N2 0.058(7) 0.033(5) 0.025(5) -0.004(4) -0.003(4) 0.031(5)
N3 0.070(9) 0.089(10) 0.053(8) 0.014(7) 0.026(6) -0.014(7)
N4 0.010(4) 0.027(4) 0.028(4) 0.014(3) -0.002(3) 0.000(3)
N5 0.029(6) 0.073(7) 0.032(6) 0.000(6) -0.001(4) 0.005(5)
N6 0.010(3) 0.021(4) 0.032(4) -0.017(3) 0.001(3) -0.003(3)
N7 0.39(5) 0.15(2) 0.18(2) -0.081(19) 0.22(3) -0.11(3)
N8 0.067(9) 0.171(16) 0.035(6) 0.028(8) -0.033(6) -0.041(9)
N9 0.20(2) 0.130(16) 0.129(16) -0.060(14) 0.095(17) -0.083(16)
N10 0.24(3) 0.18(2) 0.086(15) 0.017(15) 0.004(17) 0.11(2)
C101 0.062(8) 0.025(6) 0.069(10) 0.007(6) 0.007(8) -0.017(6)
C102 0.057(8) 0.047(8) 0.062(9) 0.009(7) -0.036(7) 0.014(6)
C103 0.073(9) 0.042(7) 0.057(9) -0.015(6) -0.016(7) 0.034(7)
C104 0.085(11) 0.065(9) 0.043(7) -0.014(7) -0.017(7) 0.034(8)
C105 0.035(6) 0.028(5) 0.045(6) -0.014(5) -0.005(5) -0.001(4)
C106 0.047(7) 0.053(8) 0.035(6) -0.010(6) -0.005(5) -0.001(6)
C107 0.043(7) 0.062(8) 0.040(7) 0.003(6) 0.004(5) 0.000(6)
C108 0.038(6) 0.069(8) 0.030(6) 0.012(5) -0.013(5) -0.010(6)
C109 0.055(8) 0.055(8) 0.039(7) 0.021(6) -0.011(6) -0.008(6)
C110 0.057(7) 0.030(6) 0.044(7) 0.004(5) -0.012(6) 0.013(5)
C111 0.073(9) 0.038(7) 0.054(8) 0.003(6) -0.021(7) 0.009(6)
C112 0.079(9) 0.038(6) 0.031(6) 0.000(5) -0.027(6) 0.024(6)
C113 0.041(6) 0.053(8) 0.056(8) -0.025(7) 0.020(6) 0.005(6)
C114 0.036(6) 0.043(7) 0.047(8) -0.011(6) 0.004(5) 0.005(5)
C116 0.089(12) 0.079(10) 0.052(9) -0.005(8) 0.043(9) -0.022(9)
C201 0.054(7) 0.035(6) 0.037(7) -0.006(5) 0.003(6) -0.013(5)
C202 0.021(6) 0.062(9) 0.16(2) 0.038(11) 0.031(9) 0.010(6)
C203 0.043(10) 0.17(2) 0.105(16) 0.060(15) 0.004(10) -0.004(11)
C204 0.051(9) 0.058(9) 0.082(10) 0.002(8) 0.029(8) -0.004(7)
C205 0.065(9) 0.042(7) 0.043(7) 0.007(6) -0.006(6) -0.023(6)
C206 0.065(9) 0.042(7) 0.031(6) 0.000(5) 0.005(6) 0.010(6)
C207 0.083(10) 0.056(8) 0.039(7) -0.011(6) -0.008(7) 0.017(8)
C208 0.057(8) 0.046(7) 0.050(7) -0.004(6) 0.004(6) 0.005(6)
C209 0.053(8) 0.049(7) 0.036(6) -0.009(5) 0.011(5) 0.016(6)
C210 0.032(6) 0.053(7) 0.034(6) 0.000(5) 0.008(5) 0.020(5)
C211 0.048(8) 0.059(9) 0.078(10) -0.019(8) -0.006(7) 0.010(7)
C212 0.056(9) 0.077(10) 0.057(9) 0.005(8) 0.008(7) -0.012(8)
C213 0.027(6) 0.053(8) 0.064(9) -0.024(6) -0.027(6) 0.000(5)
C214 0.041(6) 0.036(6) 0.024(5) 0.004(5) 0.004(5) -0.020(5)
C215 0.123(16) 0.093(13) 0.043(9) -0.008(8) 0.030(9) 0.002(12)
C216 0.124(16) 0.114(16) 0.051(9) -0.023(10) -0.045(11) 0.022(12)

loop_
_atom_type_symbol
_atom_type_description
_atom_type_scat_dispersion_real
_atom_type_scat_dispersion_imag
_atom_type_scat_source
C C 0.0033 0.0016 'International Tables Vol C Tables 4.2.6.8 and 6.1.1.4'
H H 0.0000 0.0000 'International Tables Vol C Tables 4.2.6.8 and 6.1.1.4'
N N 0.0061 0.0033 'International Tables Vol C Tables 4.2.6.8 and 6.1.1.4'
S S 0.1246 0.1234 'International Tables Vol C Tables 4.2.6.8 and 6.1.1.4'
Ni Ni 0.3393 1.1124 'International Tables Vol C Tables 4.2.6.8 and 6.1.1.4'

loop_
_geom_angle_atom_site_label_1
_geom_angle_atom_site_label_2
_geom_angle_atom_site_label_3
_geom_angle
N2 Ni N5 171.8(4)
N2 Ni N4 108.6(4)
N5 Ni N4 74.3(4)
N2 Ni N6 99.1(4)
N5 Ni N6 77.9(4)
N4 Ni N6 152.2(4)
N2 Ni N3 76.4(4)
N5 Ni N3 111.3(5)
N4 Ni N3 96.1(4)
N6 Ni N3 93.1(5)
N2 Ni N1 74.1(4)
N5 Ni N1 98.0(5)
N4 Ni N1 96.2(4)
N6 Ni N1 88.4(3)
N3 Ni N1 150.3(5)
C115 S1 C107 99.0(8)
C116 S2 C108 101.4(6)
C215 S3 C207 99.6(8)
C216 S4 C208 101.0(8)
C105 N1 C101 126.7(12)
C105 N1 Ni 109.5(9)
C101 N1 Ni 123.6(10)
C106 N2 C109 109.7(12)
C106 N2 Ni 120.6(8)
C109 N2 Ni 120.3(9)
C110 N3 C114 120.8(14)
C110 N3 Ni 111.9(11)
C114 N3 Ni 127.2(10)
C201 N4 C205 112.6(9)
C201 N4 Ni 131.9(8)
C205 N4 Ni 115.3(7)
C206 N5 C209 114.9(12)
C206 N5 Ni 124.4(9)
C209 N5 Ni 116.5(8)
C214 N6 C210 118.0(9)
C214 N6 Ni 129.0(8)
C210 N6 Ni 113.0(7)
C102 C101 N1 121.5(16)
C101 C102 C103 119.2(14)
C102 C103 C104 122.2(12)
C103 C104 C105 114.9(12)
N1 C105 C106 119.6(11)
N1 C105 C104 115.3(12)
C106 C105 C104 125.0(11)
N2 C106 C105 111.9(11)
N2 C106 C107 107.9(11)
C105 C106 C107 139.8(12)
C108 C107 C106 105.2(10)
C108 C107 S1 125.7(10)
C106 C107 S1 128.8(10)
C109 C108 C107 108.0(11)
C109 C108 S2 127.5(11)
C107 C108 S2 123.6(9)
N2 C109 C108 109.0(13)
N2 C109 C110 109.9(11)
C108 C109 C110 140.8(12)
N3 C110 C111 122.2(13)
N3 C110 C109 117.2(12)
C111 C110 C109 120.4(11)
C110 C111 C112 116.1(12)
C113 C112 C111 114.6(10)
C114 C113 C112 124.4(12)
C113 C114 N3 121.5(13)
S1 C115 N7 151.8(19)
N8 C116 S2 170.8(19)
N4 C201 C202 122.2(14)
C203 C202 C201 120.3(17)
C204 C203 C202 114.1(17)
C205 C204 C203 126.3(17)
C204 C205 N4 124.3(13)
C204 C205 C206 126.7(13)
N4 C205 C206 108.9(10)
N5 C206 C207 110.7(13)
N5 C206 C205 115.1(11)
C207 C206 C205 133.9(13)
C206 C207 C208 105.3(13)
C206 C207 S3 133.2(13)
C208 C207 S3 120.9(10)
C207 C208 C209 105.5(12)
C207 C208 S4 127.6(10)
C209 C208 S4 126.1(11)
N5 C209 C210 117.5(11)
N5 C209 C208 103.6(12)
C210 C209 C208 138.7(12)
C211 C210 N6 120.3(12)
C211 C210 C209 126.7(12)
N6 C210 C209 113.0(10)
C210 C211 C212 123.9(16)
C213 C212 C211 117.3(16)
C212 C213 C214 119.4(14)
N6 C214 C213 120.8(12)
N9 C215 S3 175(2)
N10 C216 S4 161(3)

loop_
_geom_bond_atom_site_label_1
_geom_bond_atom_site_label_2
_geom_bond_distance
Ni N2 1.926(13)
Ni N5 1.994(12)
Ni N4 2.172(7)
Ni N6 2.188(7)
Ni N3 2.220(16)
Ni N1 2.318(11)
S1 C115 1.74(2)
S1 C107 1.739(13)
S2 C116 1.78(2)
S2 C108 1.771(13)
S3 C215 1.64(2)
S3 C207 1.723(16)
S4 C216 1.71(2)
S4 C208 1.722(15)
N1 C105 1.226(17)
N1 C101 1.382(19)
N2 C106 1.358(15)
N2 C109 1.378(16)
N3 C110 1.264(17)
N3 C114 1.368(18)
N4 C201 1.292(15)
N4 C205 1.428(15)
N5 C206 1.256(16)
N5 C209 1.369(17)
N6 C214 1.262(13)
N6 C210 1.376(14)
N7 C115 1.58(4)
N8 C116 1.01(2)
N9 C215 1.09(3)
N10 C216 1.20(3)
C101 C102 1.25(2)
C102 C103 1.32(2)
C103 C104 1.44(2)
C104 C105 1.476(17)
C105 C106 1.440(17)
C106 C107 1.444(17)
C107 C108 1.432(19)
C108 C109 1.373(18)
C109 C110 1.489(19)
C110 C111 1.432(17)
C111 C112 1.462(19)
C112 C113 1.389(19)
C113 C114 1.258(18)
C201 C202 1.500(18)
C202 C203 1.36(2)
C203 C204 1.31(3)
C204 C205 1.293(19)
C205 C206 1.51(2)
C206 C207 1.363(18)
C207 C208 1.47(2)
C208 C209 1.442(19)
C209 C210 1.449(18)
C210 C211 1.336(18)
C211 C212 1.32(2)
C212 C213 1.31(2)
C213 C214 1.477(15)
